data_7057901
loop_
_publ_author_name
'Smirnov, Andrey S.'
'Martins, Lu\'isa M. D. R. S.'
'Nikolaev, Dmitriy N.'
'Manzhos, Roman A.'
'Gurzhiy, Vlad V.'
'Krivenko, Alexander G.'
'Nikolaenko, Kirill O.'
'Belyakov, Alexander V.'
'Garabadzhiu, Alexander V.'
'Davidovich, Pavel B.'

_publ_section_title
;
 Structure and catalytic properties of novel copper isatin Schiff base
 complexes
;
_journal_issue 1
_journal_name_full 'New Journal of Chemistry'
_journal_page_first 188
_journal_paper_doi 10.1039/C8NJ02718H
_journal_volume 43
_journal_year 2019
_chemical_formula_moiety 'C32 H28 Cl2 Cu N4 O2'
_chemical_formula_sum 'C32 H28 Cl2 Cu N4 O2'
_chemical_formula_weight 635.02
_space_group_crystal_system triclinic
_space_group_IT_number 2
_space_group_name_Hall '-P 1'
_space_group_name_H-M_alt 'P -1'
_symmetry_space_group_name_Hall '-P 1'
_symmetry_space_group_name_H-M 'P -1'
_atom_sites_solution_hydrogens geom
_atom_sites_solution_primary dual
_audit_creation_date 2017-01-25
_audit_creation_method
;
Olex2 1.2
(compiled 2017.01.04 svn.r3372 for OlexSys, GUI svn.r5292)
;
_audit_update_record
;
2017-03-19 deposited with the CCDC.
2018-10-29 downloaded from the CCDC.
;
_cell_angle_alpha 74.790(5)
_cell_angle_beta 65.400(7)
_cell_angle_gamma 76.151(5)
_cell_formula_units_Z 1
_cell_length_a 8.9050(7)
_cell_length_b 9.2277(4)
_cell_length_c 9.8071(7)
_cell_measurement_reflns_used 2054
_cell_measurement_temperature 100(2)
_cell_measurement_theta_max 75.7930
_cell_measurement_theta_min 5.0230
_cell_volume 699.24(9)
_computing_cell_refinement
;
CrysAlisPro, Agilent Technologies,
Version 1.171.37.35 (release 13-08-2014 CrysAlis171 .NET)
(compiled Aug 13 2014,18:06:01)
;
_computing_data_collection
;
CrysAlisPro, Agilent Technologies,
Version 1.171.37.35 (release 13-08-2014 CrysAlis171 .NET)
(compiled Aug 13 2014,18:06:01)
;
_computing_data_reduction
;
CrysAlisPro, Agilent Technologies,
Version 1.171.37.35 (release 13-08-2014 CrysAlis171 .NET)
(compiled Aug 13 2014,18:06:01)
;
_computing_molecular_graphics 'Olex2 (Dolomanov et al., 2009)'
_computing_publication_material 'Olex2 (Dolomanov et al., 2009)'
_computing_structure_refinement 'ShelXL (Sheldrick, 2015)'
_computing_structure_solution 'ShelXT (Sheldrick, 2015)'
_diffrn_ambient_environment N~2~
_diffrn_ambient_temperature 100(2)
_diffrn_detector 'CCD plate'
_diffrn_detector_area_resol_mean 10.3829
_diffrn_detector_type Atlas
_diffrn_measured_fraction_theta_full 0.974
_diffrn_measured_fraction_theta_max 0.969
_diffrn_measurement_details
;
#__ type_ start__ end____ width___ exp.time_
  1 omega -111.00  -14.00   1.0000   12.5000
omega____ theta____ kappa____ phi______ frames
    -      -40.3787  -57.0000  -30.0000 97

#__ type_ start__ end____ width___ exp.time_
  2 omega   -5.00   36.00   1.0000   12.5000
omega____ theta____ kappa____ phi______ frames
    -      -40.3787   38.0000 -120.0000 41

#__ type_ start__ end____ width___ exp.time_
  3 omega  -37.00   36.00   1.0000   12.5000
omega____ theta____ kappa____ phi______ frames
    -      -40.3787   38.0000  120.0000 73

#__ type_ start__ end____ width___ exp.time_
  4 omega  -66.00   11.00   1.0000   12.5000
omega____ theta____ kappa____ phi______ frames
    -      -40.3787   57.0000 -150.0000 77

#__ type_ start__ end____ width___ exp.time_
  5 omega   84.00  121.00   1.0000   12.5000
omega____ theta____ kappa____ phi______ frames
    -       40.3787  178.0000 -180.0000 37

#__ type_ start__ end____ width___ exp.time_
  6 omega   62.00  130.00   1.0000   12.5000
omega____ theta____ kappa____ phi______ frames
    -       40.3787  178.0000   30.0000 68

#__ type_ start__ end____ width___ exp.time_
  7 omega   87.00  177.00   1.0000   35.0000
omega____ theta____ kappa____ phi______ frames
    -      113.0000   30.0000  -90.0000 90

#__ type_ start__ end____ width___ exp.time_
  8 omega   35.00   91.00   1.0000   35.0000
omega____ theta____ kappa____ phi______ frames
    -      113.0000  -30.0000  -60.0000 56

#__ type_ start__ end____ width___ exp.time_
  9 omega  108.00  147.00   1.0000   35.0000
omega____ theta____ kappa____ phi______ frames
    -      113.0000  -77.0000 -150.0000 39

#__ type_ start__ end____ width___ exp.time_
 10 omega   35.00   76.00   1.0000   35.0000
omega____ theta____ kappa____ phi______ frames
    -      113.0000  -30.0000 -120.0000 41

#__ type_ start__ end____ width___ exp.time_
 11 omega  129.00  176.00   1.0000   35.0000
omega____ theta____ kappa____ phi______ frames
    -      113.0000   30.0000 -150.0000 47

#__ type_ start__ end____ width___ exp.time_
 12 omega   76.00  143.00   1.0000   35.0000
omega____ theta____ kappa____ phi______ frames
    -      113.0000  -61.0000   90.0000 67

#__ type_ start__ end____ width___ exp.time_
 13 omega   89.00  114.00   1.0000   35.0000
omega____ theta____ kappa____ phi______ frames
    -      113.0000 -112.0000 -180.0000 25

#__ type_ start__ end____ width___ exp.time_
 14 omega   67.00  113.00   1.0000   35.0000
omega____ theta____ kappa____ phi______ frames
    -      113.0000 -112.0000  -60.0000 46

#__ type_ start__ end____ width___ exp.time_
 15 omega  122.00  148.00   1.0000   35.0000
omega____ theta____ kappa____ phi______ frames
    -      113.0000  112.0000 -150.0000 26

#__ type_ start__ end____ width___ exp.time_
 16 omega   96.00  125.00   1.0000   35.0000
omega____ theta____ kappa____ phi______ frames
    -      113.0000   15.0000    0.0000 29

#__ type_ start__ end____ width___ exp.time_
 17 omega   54.00  111.00   1.0000   35.0000
omega____ theta____ kappa____ phi______ frames
    -      113.0000 -112.0000   60.0000 57

#__ type_ start__ end____ width___ exp.time_
 18 omega   43.00  122.00   1.0000   35.0000
omega____ theta____ kappa____ phi______ frames
    -      113.0000  -61.0000   30.0000 79

#__ type_ start__ end____ width___ exp.time_
 19 omega  130.00  175.00   1.0000   35.0000
omega____ theta____ kappa____ phi______ frames
    -      113.0000   15.0000    0.0000 45

#__ type_ start__ end____ width___ exp.time_
 20 omega   57.00   93.00   1.0000   35.0000
omega____ theta____ kappa____ phi______ frames
    -      113.0000  -77.0000  -30.0000 36

#__ type_ start__ end____ width___ exp.time_
 21 omega   35.00   87.00   1.0000   35.0000
omega____ theta____ kappa____ phi______ frames
    -      113.0000  -30.0000   90.0000 52

#__ type_ start__ end____ width___ exp.time_
 22 omega   62.00   87.00   1.0000   35.0000
omega____ theta____ kappa____ phi______ frames
    -      113.0000  -30.0000 -180.0000 25
;
_diffrn_measurement_device 'four-circle diffractometer'
_diffrn_measurement_device_type 'SuperNova, Dual, Cu at zero, Atlas'
_diffrn_measurement_method '\w scans'
_diffrn_orient_matrix_UB_11 0.1252817000
_diffrn_orient_matrix_UB_12 0.0114141000
_diffrn_orient_matrix_UB_13 -0.1665857000
_diffrn_orient_matrix_UB_21 -0.1242934000
_diffrn_orient_matrix_UB_22 -0.0512202000
_diffrn_orient_matrix_UB_23 -0.0431730000
_diffrn_orient_matrix_UB_31 -0.0766333000
_diffrn_orient_matrix_UB_32 0.1668907000
_diffrn_orient_matrix_UB_33 -0.0358193000
_diffrn_radiation_monochromator mirror
_diffrn_radiation_probe x-ray
_diffrn_radiation_type CuK\a
_diffrn_radiation_wavelength 1.54184
_diffrn_reflns_av_R_equivalents 0.0352
_diffrn_reflns_av_unetI/netI 0.0535
_diffrn_reflns_Laue_measured_fraction_full 0.974
_diffrn_reflns_Laue_measured_fraction_max 0.969
_diffrn_reflns_limit_h_max 10
_diffrn_reflns_limit_h_min -11
_diffrn_reflns_limit_k_max 11
_diffrn_reflns_limit_k_min -9
_diffrn_reflns_limit_l_max 11
_diffrn_reflns_limit_l_min -12
_diffrn_reflns_number 4591
_diffrn_reflns_point_group_measured_fraction_full 0.974
_diffrn_reflns_point_group_measured_fraction_max 0.969
_diffrn_reflns_theta_full 67.684
_diffrn_reflns_theta_max 72.498
_diffrn_reflns_theta_min 5.022
_diffrn_source 'sealed X-ray tube'
_diffrn_source_type 'SuperNova (Cu) X-ray Source'
_exptl_absorpt_coefficient_mu 3.167
_exptl_absorpt_correction_T_max 1.00000
_exptl_absorpt_correction_T_min 0.79119
_exptl_absorpt_correction_type multi-scan
_exptl_absorpt_process_details
;
CrysAlisPro, Agilent Technologies,
Version 1.171.37.35 (release 13-08-2014 CrysAlis171 .NET)
(compiled Aug 13 2014,18:06:01)
Empirical absorption correction using spherical harmonics,
 implemented in SCALE3 ABSPACK scaling algorithm.
;
_exptl_crystal_colour orange
_exptl_crystal_density_diffrn 1.508
_exptl_crystal_description prism
_exptl_crystal_F_000 327
_exptl_crystal_size_max 0.14
_exptl_crystal_size_mid 0.09
_exptl_crystal_size_min 0.05
_refine_diff_density_max 0.618
_refine_diff_density_min -0.429
_refine_diff_density_rms 0.075
_refine_ls_extinction_method none
_refine_ls_goodness_of_fit_ref 1.041
_refine_ls_hydrogen_treatment constr
_refine_ls_matrix_type full
_refine_ls_number_parameters 189
_refine_ls_number_reflns 2689
_refine_ls_number_restraints 0
_refine_ls_restrained_S_all 1.041
_refine_ls_R_factor_all 0.0468
_refine_ls_R_factor_gt 0.0389
_refine_ls_shift/su_max 0.000
_refine_ls_shift/su_mean 0.000
_refine_ls_structure_factor_coef Fsqd
_refine_ls_weighting_details 'w=1/[\s^2^(Fo^2^)+(0.0524P)^2^+0.0465P] where P=(Fo^2^+2Fc^2^)/3'
_refine_ls_weighting_scheme calc
_refine_ls_wR_factor_gt 0.0959
_refine_ls_wR_factor_ref 0.1030
_reflns_Friedel_coverage 0.000
_reflns_number_gt 2294
_reflns_number_total 2689
_reflns_threshold_expression 'I > 2\s(I)'
_cod_data_source_file c8nj02718h2.cif
_cod_data_source_block pd_163
_cod_depositor_comments 'Adding full bibliography for 7057891--7057914.cif.'
_cod_database_code 7057901
_shelxl_version_number 2013-4
_shelx_space_group_comment
;
The symmetry employed for this shelxl refinement is uniquely defined
by the following loop, which should always be used as a source of
symmetry information in preference to the above space-group names.
They are only intended as comments.
;
_reflns_odcompleteness_completeness 96.94
_reflns_odcompleteness_iscentric 1
_reflns_odcompleteness_theta 72.42
_olex2_refinement_description
;
1. Fixed Uiso
 At 1.2 times of:
  All C(H) groups
 At 1.5 times of:
  All C(H,H,H) groups
2.a Aromatic/amide H refined with riding coordinates:
 C6(H6), C7(H7), C9(H9), C14(H14), C15(H15), C16(H16), C17(H17), C18(H18)
2.b Idealised Me refined as rotating group:
 C10(H10A,H10B,H10C), C19(H19A,H19B,H19C)
;
_olex2_submission_special_instructions 'No special instructions were received'

loop_
_space_group_symop_operation_xyz
'x, y, z'
'-x, -y, -z'

loop_
_atom_site_label
_atom_site_type_symbol
_atom_site_fract_x
_atom_site_fract_y
_atom_site_fract_z
_atom_site_U_iso_or_equiv
_atom_site_adp_type
_atom_site_occupancy
_atom_site_site_symmetry_order
_atom_site_calc_flag
_atom_site_refinement_flags_posn
_atom_site_refinement_flags_adp
_atom_site_refinement_flags_occupancy
N1 N 0.2997(2) 0.4647(2) 0.5861(2) 0.0179(4) Uani 1 1 d . . .
C2 C 0.3713(3) 0.3222(2) 0.5601(2) 0.0158(4) Uani 1 1 d . . .
C3 C 0.3437(3) 0.3051(3) 0.4224(2) 0.0161(4) Uani 1 1 d . . .
C4 C 0.2574(3) 0.4517(2) 0.3714(2) 0.0162(4) Uani 1 1 d . . .
C5 C 0.2313(3) 0.5438(3) 0.4755(2) 0.0173(4) Uani 1 1 d . . .
C6 C 0.1470(3) 0.6896(3) 0.4655(3) 0.0207(5) Uani 1 1 d . . .
H6 H 0.1297 0.7496 0.5350 0.025 Uiso 1 1 calc R . .
C7 C 0.0886(3) 0.7437(3) 0.3472(3) 0.0216(5) Uani 1 1 d . . .
H7 H 0.0307 0.8418 0.3389 0.026 Uiso 1 1 calc R . .
C8 C 0.1135(3) 0.6565(3) 0.2403(3) 0.0194(5) Uani 1 1 d . . .
C9 C 0.1989(3) 0.5083(3) 0.2532(2) 0.0188(4) Uani 1 1 d . . .
H9 H 0.2163 0.4481 0.1838 0.023 Uiso 1 1 calc R . .
C10 C 0.2865(3) 0.5262(3) 0.7132(3) 0.0222(5) Uani 1 1 d . . .
H10A H 0.1739 0.5302 0.7868 0.033 Uiso 1 1 calc GR . .
H10B H 0.3161 0.6267 0.6769 0.033 Uiso 1 1 calc GR . .
H10C H 0.3609 0.4624 0.7601 0.033 Uiso 1 1 calc GR . .
O11 O 0.4461(2) 0.22451(18) 0.62964(17) 0.0196(3) Uani 1 1 d . . .
N12 N 0.3920(2) 0.1766(2) 0.38028(19) 0.0151(4) Uani 1 1 d . . .
C13 C 0.3705(3) 0.1628(2) 0.2474(2) 0.0162(4) Uani 1 1 d . . .
C14 C 0.4871(3) 0.2121(3) 0.1039(3) 0.0202(5) Uani 1 1 d . . .
H14 H 0.5796 0.2496 0.0945 0.024 Uiso 1 1 calc R . .
C15 C 0.4632(3) 0.2043(3) -0.0254(2) 0.0220(5) Uani 1 1 d . . .
H15 H 0.5404 0.2360 -0.1220 0.026 Uiso 1 1 calc R . .
C16 C 0.3239(3) 0.1491(3) -0.0099(2) 0.0216(5) Uani 1 1 d . . .
H16 H 0.3080 0.1442 -0.0964 0.026 Uiso 1 1 calc R . .
C17 C 0.2086(3) 0.1013(3) 0.1333(3) 0.0218(5) Uani 1 1 d . . .
H17 H 0.1145 0.0664 0.1425 0.026 Uiso 1 1 calc R . .
C18 C 0.2326(3) 0.1051(3) 0.2640(2) 0.0200(5) Uani 1 1 d . . .
H18 H 0.1575 0.0697 0.3604 0.024 Uiso 1 1 calc R . .
C19 C 0.0499(3) 0.7241(3) 0.1132(3) 0.0251(5) Uani 1 1 d . . .
H19A H -0.0624 0.7751 0.1541 0.038 Uiso 1 1 calc GR . .
H19B H 0.0515 0.6447 0.0658 0.038 Uiso 1 1 calc GR . .
H19C H 0.1201 0.7955 0.0389 0.038 Uiso 1 1 calc GR . .
Cu20 Cu 0.5000 0.0000 0.5000 0.01419(14) Uani 1 2 d S T P
Cl21 Cl 0.75527(6) 0.05975(6) 0.33252(6) 0.01959(15) Uani 1 1 d . . .

loop_
_atom_site_aniso_label
_atom_site_aniso_U_11
_atom_site_aniso_U_22
_atom_site_aniso_U_33
_atom_site_aniso_U_23
_atom_site_aniso_U_13
_atom_site_aniso_U_12
N1 0.0233(10) 0.0140(9) 0.0158(8) -0.0047(7) -0.0080(7) 0.0018(7)
C2 0.0171(10) 0.0139(10) 0.0136(9) -0.0027(7) -0.0040(8) -0.0005(8)
C3 0.0171(10) 0.0155(11) 0.0130(9) -0.0035(7) -0.0048(8) 0.0016(8)
C4 0.0174(10) 0.0126(10) 0.0164(9) -0.0027(7) -0.0055(8) 0.0001(8)
C5 0.0186(10) 0.0162(11) 0.0152(9) -0.0024(8) -0.0058(8) -0.0004(8)
C6 0.0231(11) 0.0153(11) 0.0214(10) -0.0050(8) -0.0076(9) 0.0018(9)
C7 0.0209(11) 0.0121(11) 0.0269(11) -0.0008(8) -0.0088(9) 0.0033(8)
C8 0.0166(10) 0.0174(11) 0.0207(10) 0.0013(8) -0.0077(8) -0.0002(8)
C9 0.0196(11) 0.0171(11) 0.0179(10) -0.0016(8) -0.0078(8) 0.0000(8)
C10 0.0311(13) 0.0172(11) 0.0192(10) -0.0070(8) -0.0102(9) 0.0002(9)
O11 0.0249(8) 0.0165(8) 0.0174(7) -0.0033(6) -0.0113(6) 0.0036(6)
N12 0.0183(9) 0.0136(9) 0.0124(8) -0.0027(6) -0.0072(7) 0.0023(7)
C13 0.0221(11) 0.0105(10) 0.0158(10) -0.0040(7) -0.0105(8) 0.0062(8)
C14 0.0196(11) 0.0203(11) 0.0190(10) -0.0041(8) -0.0077(9) 0.0012(9)
C15 0.0233(11) 0.0229(12) 0.0143(9) -0.0018(8) -0.0066(8) 0.0039(9)
C16 0.0274(12) 0.0200(12) 0.0180(10) -0.0049(8) -0.0130(9) 0.0049(9)
C17 0.0247(12) 0.0216(12) 0.0229(11) -0.0027(9) -0.0145(9) -0.0016(9)
C18 0.0239(11) 0.0189(11) 0.0144(10) -0.0034(8) -0.0055(8) -0.0013(9)
C19 0.0265(12) 0.0203(12) 0.0262(11) 0.0014(9) -0.0143(10) 0.0024(9)
Cu20 0.0187(2) 0.0102(2) 0.0122(2) -0.00289(15) -0.00765(17) 0.00463(16)
Cl21 0.0201(3) 0.0147(3) 0.0198(3) -0.00184(18) -0.0071(2) 0.00265(19)

loop_
_atom_type_symbol
_atom_type_description
_atom_type_scat_dispersion_real
_atom_type_scat_dispersion_imag
_atom_type_scat_source
C C 0.0181 0.0091 'International Tables Vol C Tables 4.2.6.8 and 6.1.1.4'
H H 0.0000 0.0000 'International Tables Vol C Tables 4.2.6.8 and 6.1.1.4'
Cl Cl 0.3639 0.7018 'International Tables Vol C Tables 4.2.6.8 and 6.1.1.4'
Cu Cu -1.9646 0.5888 'International Tables Vol C Tables 4.2.6.8 and 6.1.1.4'
N N 0.0311 0.0180 'International Tables Vol C Tables 4.2.6.8 and 6.1.1.4'
O O 0.0492 0.0322 'International Tables Vol C Tables 4.2.6.8 and 6.1.1.4'

loop_
_geom_angle_atom_site_label_1
_geom_angle_atom_site_label_2
_geom_angle_atom_site_label_3
_geom_angle
_geom_angle_site_symmetry_1
_geom_angle_site_symmetry_3
C2 N1 C5 110.30(19) . .
C2 N1 C10 125.40(19) . .
C5 N1 C10 124.23(19) . .
N1 C2 C3 106.69(18) . .
O11 C2 N1 128.2(2) . .
O11 C2 C3 125.1(2) . .
C4 C3 C2 106.28(18) . .
N12 C3 C2 118.63(18) . .
N12 C3 C4 135.1(2) . .
C5 C4 C3 105.81(19) . .
C9 C4 C3 134.1(2) . .
C9 C4 C5 120.0(2) . .
C4 C5 N1 110.87(19) . .
C6 C5 N1 127.3(2) . .
C6 C5 C4 121.8(2) . .
C5 C6 H6 121.3 . .
C5 C6 C7 117.3(2) . .
C7 C6 H6 121.3 . .
C6 C7 H7 118.6 . .
C6 C7 C8 122.7(2) . .
C8 C7 H7 118.6 . .
C7 C8 C19 119.7(2) . .
C9 C8 C7 118.9(2) . .
C9 C8 C19 121.4(2) . .
C4 C9 C8 119.2(2) . .
C4 C9 H9 120.4 . .
C8 C9 H9 120.4 . .
N1 C10 H10A 109.5 . .
N1 C10 H10B 109.5 . .
N1 C10 H10C 109.5 . .
H10A C10 H10B 109.5 . .
H10A C10 H10C 109.5 . .
H10B C10 H10C 109.5 . .
C3 N12 C13 118.28(17) . .
C3 N12 Cu20 119.47(14) . .
C13 N12 Cu20 122.24(14) . .
C14 C13 N12 118.9(2) . .
C18 C13 N12 119.62(19) . .
C18 C13 C14 121.5(2) . .
C13 C14 H14 120.5 . .
C15 C14 C13 119.1(2) . .
C15 C14 H14 120.5 . .
C14 C15 H15 120.1 . .
C16 C15 C14 119.9(2) . .
C16 C15 H15 120.1 . .
C15 C16 H16 119.8 . .
C17 C16 C15 120.5(2) . .
C17 C16 H16 119.8 . .
C16 C17 H17 119.8 . .
C16 C17 C18 120.3(2) . .
C18 C17 H17 119.8 . .
C13 C18 C17 118.7(2) . .
C13 C18 H18 120.6 . .
C17 C18 H18 120.6 . .
C8 C19 H19A 109.5 . .
C8 C19 H19B 109.5 . .
C8 C19 H19C 109.5 . .
H19A C19 H19B 109.5 . .
H19A C19 H19C 109.5 . .
H19B C19 H19C 109.5 . .
N12 Cu20 N12 180.0 . 2_656
N12 Cu20 Cl21 90.93(5) . 2_656
N12 Cu20 Cl21 90.93(5) 2_656 .
N12 Cu20 Cl21 89.07(5) 2_656 2_656
N12 Cu20 Cl21 89.07(5) . .
Cl21 Cu20 Cl21 180.0 . 2_656

loop_
_geom_bond_atom_site_label_1
_geom_bond_atom_site_label_2
_geom_bond_distance
_geom_bond_site_symmetry_2
N1 C2 1.356(3) .
N1 C5 1.416(3) .
N1 C10 1.452(3) .
C2 C3 1.522(3) .
C2 O11 1.221(3) .
C3 C4 1.462(3) .
C3 N12 1.275(3) .
C4 C5 1.407(3) .
C4 C9 1.394(3) .
C5 C6 1.375(3) .
C6 H6 0.9300 .
C6 C7 1.393(3) .
C7 H7 0.9300 .
C7 C8 1.400(4) .
C8 C9 1.399(3) .
C8 C19 1.508(3) .
C9 H9 0.9300 .
C10 H10A 0.9600 .
C10 H10B 0.9600 .
C10 H10C 0.9600 .
N12 C13 1.435(3) .
N12 Cu20 2.0361(17) .
C13 C14 1.392(3) .
C13 C18 1.385(4) .
C14 H14 0.9300 .
C14 C15 1.392(3) .
C15 H15 0.9300 .
C15 C16 1.387(4) .
C16 H16 0.9300 .
C16 C17 1.383(3) .
C17 H17 0.9300 .
C17 C18 1.395(3) .
C18 H18 0.9300 .
C19 H19A 0.9600 .
C19 H19B 0.9600 .
C19 H19C 0.9600 .
Cu20 N12 2.0361(17) 2_656
Cu20 Cl21 2.2772(6) .
Cu20 Cl21 2.2772(6) 2_656

loop_
_geom_torsion_atom_site_label_1
_geom_torsion_atom_site_label_2
_geom_torsion_atom_site_label_3
_geom_torsion_atom_site_label_4
_geom_torsion
N1 C2 C3 C4 2.3(2)
N1 C2 C3 N12 -176.1(2)
N1 C5 C6 C7 -179.2(2)
C2 N1 C5 C4 0.0(3)
C2 N1 C5 C6 179.1(2)
C2 C3 C4 C5 -2.2(2)
C2 C3 C4 C9 179.8(2)
C2 C3 N12 C13 -177.99(19)
C2 C3 N12 Cu20 0.9(3)
C3 C4 C5 N1 1.4(3)
C3 C4 C5 C6 -177.6(2)
C3 C4 C9 C8 177.4(2)
C3 N12 C13 C14 81.3(3)
C3 N12 C13 C18 -96.9(3)
C4 C3 N12 C13 4.2(4)
C4 C3 N12 Cu20 -176.9(2)
C4 C5 C6 C7 -0.3(3)
C5 N1 C2 C3 -1.5(2)
C5 N1 C2 O11 177.7(2)
C5 C4 C9 C8 -0.4(3)
C5 C6 C7 C8 -0.4(4)
C6 C7 C8 C9 0.7(4)
C6 C7 C8 C19 -178.6(2)
C7 C8 C9 C4 -0.3(3)
C9 C4 C5 N1 179.8(2)
C9 C4 C5 C6 0.7(3)
C10 N1 C2 C3 175.6(2)
C10 N1 C2 O11 -5.3(4)
C10 N1 C5 C4 -177.0(2)
C10 N1 C5 C6 2.0(4)
O11 C2 C3 C4 -176.9(2)
O11 C2 C3 N12 4.7(3)
N12 C3 C4 C5 175.8(3)
N12 C3 C4 C9 -2.2(5)
N12 C13 C14 C15 -177.5(2)
N12 C13 C18 C17 176.1(2)
C13 C14 C15 C16 0.5(3)
C14 C13 C18 C17 -2.0(3)
C14 C15 C16 C17 -0.2(4)
C15 C16 C17 C18 -1.3(4)
C16 C17 C18 C13 2.3(3)
C18 C13 C14 C15 0.6(3)
C19 C8 C9 C4 179.0(2)
Cu20 N12 C13 C14 -97.6(2)
Cu20 N12 C13 C18 84.2(2)
